data_7233622
loop_
_publ_author_name
'Szynkiewicz, Natalia'
'Ordyszewska, Anna'
'Chojnacki, Jaros\/law'
'Grubba, Rafa\/l'

_publ_section_title
;
 Diaminophosphinoboranes: effective reagents for phosphinoboration of CO2
;
_journal_issue 48
_journal_name_full 'RSC Advances'
_journal_page_first 27749
_journal_paper_doi 10.1039/C9RA06638A
_journal_volume 9
_journal_year 2019
_chemical_formula_moiety 'C22 H42 B N2 P'
_chemical_formula_sum 'C22 H42 B N2 P'
_chemical_formula_weight 376.35
_chemical_properties_physical Air-sensitive,Moisture-sensitive
_space_group_crystal_system triclinic
_space_group_IT_number 2
_space_group_name_Hall '-P 1'
_space_group_name_H-M_alt 'P -1'
_symmetry_space_group_name_Hall '-P 1'
_symmetry_space_group_name_H-M 'P -1'
_atom_sites_solution_hydrogens geom
_atom_sites_solution_primary 'intrinsic phasing'
_atom_sites_solution_secondary fmap
_audit_creation_date 2019-03-08
_audit_creation_method
;
Olex2 1.2
(compiled 2018.05.29 svn.r3508 for OlexSys, GUI svn.r5506)
;
_audit_update_record
;
2019-03-29 deposited with the CCDC.    2019-08-28 downloaded from the CCDC.
;
_cell_angle_alpha 91.834(7)
_cell_angle_beta 92.224(6)
_cell_angle_gamma 97.271(6)
_cell_formula_units_Z 4
_cell_length_a 9.8205(7)
_cell_length_b 10.1704(9)
_cell_length_c 24.3671(19)
_cell_measurement_reflns_used 4716
_cell_measurement_temperature 120
_cell_measurement_theta_max 29.30
_cell_measurement_theta_min 2.22
_cell_volume 2410.7(3)
_computing_cell_refinement 'X-Area Recipe 1.33.0.0 (STOE, 2015)'
_computing_data_collection 'X-Area WinXpose 2.0.22.0 (STOE, 2016)'
_computing_data_reduction 'X-Area Integrate 1.72.0.0 (STOE, 2018) X-Area LANA 1.71.6.0 (STOE, 2017)'
_computing_molecular_graphics 'Olex2 (Dolomanov et al., 2009)'
_computing_publication_material 'Olex2 (Dolomanov et al., 2009)'
_computing_structure_refinement 'ShelXL (Sheldrick, 2015)'
_computing_structure_solution 'ShelXT (Sheldrick, 2015)'
_diffrn_ambient_temperature 120
_diffrn_detector_area_resol_mean 6.67
_diffrn_measured_fraction_theta_full 0.999
_diffrn_measured_fraction_theta_max 0.984
_diffrn_measurement_device_type 'STOE IPDS 2T'
_diffrn_measurement_method 'rotation method, \w scans'
_diffrn_radiation_type MoK\a
_diffrn_radiation_wavelength 0.71073
_diffrn_reflns_av_R_equivalents 0.0748
_diffrn_reflns_av_unetI/netI 0.0872
_diffrn_reflns_Laue_measured_fraction_full 0.999
_diffrn_reflns_Laue_measured_fraction_max 0.984
_diffrn_reflns_limit_h_max 11
_diffrn_reflns_limit_h_min -13
_diffrn_reflns_limit_k_max 13
_diffrn_reflns_limit_k_min -13
_diffrn_reflns_limit_l_max 33
_diffrn_reflns_limit_l_min -33
_diffrn_reflns_number 29277
_diffrn_reflns_point_group_measured_fraction_full 0.999
_diffrn_reflns_point_group_measured_fraction_max 0.984
_diffrn_reflns_theta_full 25.242
_diffrn_reflns_theta_max 29.300
_diffrn_reflns_theta_min 2.220
_diffrn_source 'GeniX Mo, 0.05 x 0.05 mm2 microfocus'
_exptl_absorpt_coefficient_mu 0.122
_exptl_absorpt_correction_T_max 0.9855
_exptl_absorpt_correction_T_min 0.2893
_exptl_absorpt_correction_type multi-scan
_exptl_absorpt_process_details
'STOE LANA, absorption correction by scaling of reflection intensities. J. Koziskova, F. Hahn, J. Richter, J. Kozisek, "Comparison of different absorption corrections on the model structure of tetrakis(\m~2~-acetato)- diaqua-di-copper(II)", Acta Chimica Slovaca, vol. 9, no. 2, 2016, pp. 136 - 140. Afterwards a spherical absorption correction was performed within STOE LANA.'
_exptl_crystal_colour 'light brown'
_exptl_crystal_density_diffrn 1.037
_exptl_crystal_density_method 'not measured'
_exptl_crystal_description block
_exptl_crystal_F_000 832
_exptl_crystal_size_max 0.26
_exptl_crystal_size_mid 0.15
_exptl_crystal_size_min 0.09
_refine_diff_density_max 0.421
_refine_diff_density_min -0.505
_refine_diff_density_rms 0.059
_refine_ls_extinction_method none
_refine_ls_goodness_of_fit_ref 1.007
_refine_ls_hydrogen_treatment constr
_refine_ls_matrix_type full
_refine_ls_number_parameters 491
_refine_ls_number_reflns 12971
_refine_ls_number_restraints 0
_refine_ls_restrained_S_all 1.007
_refine_ls_R_factor_all 0.1033
_refine_ls_R_factor_gt 0.0611
_refine_ls_shift/su_max 0.001
_refine_ls_shift/su_mean 0.000
_refine_ls_structure_factor_coef Fsqd
_refine_ls_weighting_details 'w=1/[\s^2^(Fo^2^)+(0.0903P)^2^] where P=(Fo^2^+2Fc^2^)/3'
_refine_ls_weighting_scheme calc
_refine_ls_wR_factor_gt 0.1495
_refine_ls_wR_factor_ref 0.1692
_reflns_Friedel_coverage 0.000
_reflns_number_gt 8086
_reflns_number_total 12971
_reflns_threshold_expression 'I > 2\s(I)'
_cod_data_source_file c9ra06638a2.cif
_cod_data_source_block 2
_cod_database_code 7233622
_shelx_shelxl_version_number 2018/3
_shelx_space_group_comment
;
The symmetry employed for this shelxl refinement is uniquely defined
by the following loop, which should always be used as a source of
symmetry information in preference to the above space-group names.
They are only intended as comments.
;
_shelx_estimated_absorpt_t_max 0.989
_shelx_estimated_absorpt_t_min 0.969
_olex2_refinement_description
;
1. Fixed Uiso
 At 1.2 times of:
  All C(H) groups
 At 1.5 times of:
  All C(H,H,H) groups
2.a Ternary CH refined with riding coordinates:
 C17(H17), C42(H42), C39(H39), C20(H20), C33(H33), C14(H14), C36(H36), C11(H11)
2.b Aromatic/amide H refined with riding coordinates:
 C25(H25), C2(H2), C28(H28), C24(H24), C26(H26), C6(H6), C5(H5), C27(H27),
 C3(H3), C4(H4)
2.c Idealised Me refined as rotating group:
 C32(H32A,H32B,H32C), C16(H16A,H16B,H16C), C21(H21A,H21B,H21C), C44(H44A,H44B,
 H44C), C40(H40A,H40B,H40C), C38(H38A,H38B,H38C), C41(H41A,H41B,H41C), C19(H19A,
 H19B,H19C), C37(H37A,H37B,H37C), C34(H34A,H34B,H34C), C30(H30A,H30B,H30C),
 C43(H43A,H43B,H43C), C8(H8A,H8B,H8C), C10(H10A,H10B,H10C), C22(H22A,H22B,H22C),
  C9(H9A,H9B,H9C), C13(H13A,H13B,H13C), C31(H31A,H31B,H31C), C15(H15A,H15B,
 H15C), C18(H18A,H18B,H18C), C12(H12A,H12B,H12C), C35(H35A,H35B,H35C)
;
_olex2_submission_special_instructions 'No special instructions were received'

loop_
_space_group_symop_operation_xyz
'x, y, z'
'-x, -y, -z'

loop_
_atom_site_label
_atom_site_type_symbol
_atom_site_fract_x
_atom_site_fract_y
_atom_site_fract_z
_atom_site_U_iso_or_equiv
_atom_site_adp_type
_atom_site_occupancy
_atom_site_site_symmetry_order
_atom_site_calc_flag
_atom_site_refinement_flags_posn
P1 P 0.66609(5) 0.49608(5) 0.62059(2) 0.02819(12) Uani 1 1 d .
P2 P 0.41860(5) 0.31732(5) 0.85092(2) 0.02853(12) Uani 1 1 d .
N2 N 0.91257(15) 0.70283(15) 0.62660(5) 0.0266(3) Uani 1 1 d .
N3 N 0.40081(15) 0.03125(15) 0.82894(6) 0.0267(3) Uani 1 1 d .
N4 N 0.21487(15) 0.09686(15) 0.88758(5) 0.0259(3) Uani 1 1 d .
N1 N 0.70566(15) 0.75647(16) 0.57171(6) 0.0281(3) Uani 1 1 d .
C32 C 0.5511(2) 0.3015(2) 0.95914(8) 0.0405(5) Uani 1 1 d .
H32A H 0.480692 0.346686 0.976578 0.061 Uiso 1 1 calc GR
H32B H 0.637846 0.320087 0.980912 0.061 Uiso 1 1 calc GR
H32C H 0.521694 0.205710 0.957077 0.061 Uiso 1 1 calc GR
C23 C 0.2805(2) 0.41201(18) 0.87111(7) 0.0305(4) Uani 1 1 d .
C29 C 0.57158(19) 0.3517(2) 0.90115(8) 0.0343(4) Uani 1 1 d .
C25 C 0.0572(2) 0.4692(2) 0.84091(9) 0.0410(5) Uani 1 1 d .
H25 H -0.015985 0.462047 0.813873 0.049 Uiso 1 1 calc R
C17 C 1.01537(19) 0.7638(2) 0.58920(7) 0.0323(4) Uani 1 1 d .
H17 H 0.961246 0.797325 0.558206 0.039 Uiso 1 1 calc R
C42 C 0.10231(19) 0.00072(18) 0.86210(7) 0.0298(4) Uani 1 1 d .
H42 H 0.144010 -0.044974 0.831203 0.036 Uiso 1 1 calc R
C7 C 0.5475(2) 0.5182(2) 0.67810(8) 0.0374(5) Uani 1 1 d .
C39 C 0.20302(19) 0.15814(19) 0.94250(7) 0.0295(4) Uani 1 1 d .
H39 H 0.273515 0.238416 0.945019 0.035 Uiso 1 1 calc R
C20 C 0.95034(19) 0.67503(19) 0.68377(7) 0.0282(4) Uani 1 1 d .
H20 H 0.874909 0.608085 0.695795 0.034 Uiso 1 1 calc R
C33 C 0.47081(19) 0.0613(2) 0.77720(7) 0.0323(4) Uani 1 1 d .
H33 H 0.496280 0.159703 0.778339 0.039 Uiso 1 1 calc R
C16 C 0.7878(2) 0.9727(2) 0.52519(8) 0.0424(5) Uani 1 1 d .
H16A H 0.858667 0.928517 0.507549 0.064 Uiso 1 1 calc GR
H16B H 0.824051 1.065281 0.534531 0.064 Uiso 1 1 calc GR
H16C H 0.707291 0.969702 0.499927 0.064 Uiso 1 1 calc GR
C21 C 0.9512(2) 0.7967(2) 0.72281(7) 0.0366(5) Uani 1 1 d .
H21A H 1.033891 0.859123 0.717663 0.055 Uiso 1 1 calc GR
H21B H 0.950922 0.768559 0.760901 0.055 Uiso 1 1 calc GR
H21C H 0.869463 0.840027 0.714778 0.055 Uiso 1 1 calc GR
C44 C 0.0416(2) -0.1088(2) 0.89806(8) 0.0400(5) Uani 1 1 d .
H44A H 0.115507 -0.153979 0.913873 0.060 Uiso 1 1 calc GR
H44B H -0.022626 -0.172689 0.875840 0.060 Uiso 1 1 calc GR
H44C H -0.007307 -0.070522 0.927704 0.060 Uiso 1 1 calc GR
C40 C 0.0659(2) 0.2090(2) 0.95348(8) 0.0350(4) Uani 1 1 d .
H40A H 0.042799 0.266404 0.923880 0.052 Uiso 1 1 calc GR
H40B H 0.073624 0.259514 0.988627 0.052 Uiso 1 1 calc GR
H40C H -0.006452 0.133546 0.954942 0.052 Uiso 1 1 calc GR
C14 C 0.7464(2) 0.9017(2) 0.57763(7) 0.0348(4) Uani 1 1 d .
H14 H 0.830981 0.913523 0.602408 0.042 Uiso 1 1 calc R
C38 C 0.3349(2) -0.2181(2) 0.80935(8) 0.0407(5) Uani 1 1 d .
H38A H 0.248760 -0.199034 0.791508 0.061 Uiso 1 1 calc GR
H38B H 0.318342 -0.301181 0.828737 0.061 Uiso 1 1 calc GR
H38C H 0.402888 -0.226606 0.781485 0.061 Uiso 1 1 calc GR
C41 C 0.2437(2) 0.0693(2) 0.98865(7) 0.0394(5) Uani 1 1 d .
H41A H 0.171516 -0.005748 0.991549 0.059 Uiso 1 1 calc GR
H41B H 0.255341 0.120829 1.023563 0.059 Uiso 1 1 calc GR
H41C H 0.330311 0.036053 0.980270 0.059 Uiso 1 1 calc GR
C19 C 1.0995(2) 0.6639(2) 0.56286(8) 0.0427(5) Uani 1 1 d .
H19A H 1.160258 0.632246 0.590972 0.064 Uiso 1 1 calc GR
H19B H 1.154706 0.706724 0.534215 0.064 Uiso 1 1 calc GR
H19C H 1.037275 0.588652 0.546513 0.064 Uiso 1 1 calc GR
C36 C 0.3889(2) -0.10515(19) 0.85033(7) 0.0323(4) Uani 1 1 d .
H36 H 0.318527 -0.106620 0.878953 0.039 Uiso 1 1 calc R
C37 C 0.5210(2) -0.1342(2) 0.88089(9) 0.0456(5) Uani 1 1 d .
H37A H 0.587427 -0.156200 0.854175 0.068 Uiso 1 1 calc GR
H37B H 0.499486 -0.209125 0.904740 0.068 Uiso 1 1 calc GR
H37C H 0.560277 -0.055732 0.903258 0.068 Uiso 1 1 calc GR
C34 C 0.6050(2) 0.0030(2) 0.76953(8) 0.0431(5) Uani 1 1 d .
H34A H 0.665957 0.024576 0.802234 0.065 Uiso 1 1 calc GR
H34B H 0.649696 0.040698 0.737281 0.065 Uiso 1 1 calc GR
H34C H 0.585384 -0.093500 0.764138 0.065 Uiso 1 1 calc GR
C30 C 0.6219(2) 0.5006(2) 0.90340(9) 0.0451(5) Uani 1 1 d .
H30A H 0.637747 0.530561 0.866088 0.068 Uiso 1 1 calc GR
H30B H 0.707893 0.517783 0.925737 0.068 Uiso 1 1 calc GR
H30C H 0.552357 0.548794 0.919823 0.068 Uiso 1 1 calc GR
C2 C 0.8823(2) 0.3591(2) 0.60193(9) 0.0451(5) Uani 1 1 d .
H2 H 0.873098 0.393589 0.566395 0.054 Uiso 1 1 calc R
C43 C -0.0127(2) 0.0692(2) 0.83536(8) 0.0388(5) Uani 1 1 d .
H43A H -0.068689 0.101793 0.863991 0.058 Uiso 1 1 calc GR
H43B H -0.070538 0.005666 0.810599 0.058 Uiso 1 1 calc GR
H43C H 0.027850 0.143957 0.814417 0.058 Uiso 1 1 calc GR
C8 C 0.6149(2) 0.5811(2) 0.73239(8) 0.0442(5) Uani 1 1 d .
H8A H 0.682612 0.526179 0.746449 0.066 Uiso 1 1 calc GR
H8B H 0.544219 0.586917 0.759366 0.066 Uiso 1 1 calc GR
H8C H 0.660678 0.670222 0.725925 0.066 Uiso 1 1 calc GR
C28 C 0.2707(2) 0.4873(2) 0.91921(8) 0.0360(4) Uani 1 1 d .
H28 H 0.343567 0.494861 0.946383 0.043 Uiso 1 1 calc R
B1 B 0.7723(2) 0.6702(2) 0.60682(8) 0.0262(4) Uani 1 1 d .
C10 C 0.4653(2) 0.3834(3) 0.68805(9) 0.0512(6) Uani 1 1 d .
H10A H 0.417165 0.347872 0.653728 0.077 Uiso 1 1 calc GR
H10B H 0.398203 0.394243 0.716043 0.077 Uiso 1 1 calc GR
H10C H 0.527995 0.321950 0.700729 0.077 Uiso 1 1 calc GR
C24 C 0.1720(2) 0.4073(2) 0.83159(8) 0.0360(4) Uani 1 1 d .
H24 H 0.177656 0.360394 0.797575 0.043 Uiso 1 1 calc R
C26 C 0.0482(2) 0.5413(2) 0.88917(10) 0.0439(5) Uani 1 1 d .
H26 H -0.030865 0.583536 0.895674 0.053 Uiso 1 1 calc R
C22 C 1.0829(2) 0.6127(2) 0.69253(8) 0.0367(5) Uani 1 1 d .
H22A H 1.078303 0.531522 0.669373 0.055 Uiso 1 1 calc GR
H22B H 1.093997 0.591043 0.731217 0.055 Uiso 1 1 calc GR
H22C H 1.161378 0.675512 0.682605 0.055 Uiso 1 1 calc GR
C9 C 0.4480(2) 0.6107(3) 0.65619(10) 0.0539(6) Uani 1 1 d .
H9A H 0.499739 0.695833 0.647555 0.081 Uiso 1 1 calc GR
H9B H 0.381843 0.625274 0.684143 0.081 Uiso 1 1 calc GR
H9C H 0.398837 0.570179 0.622862 0.081 Uiso 1 1 calc GR
C11 C 0.60323(19) 0.6997(2) 0.52803(7) 0.0342(4) Uani 1 1 d .
H11 H 0.565408 0.610540 0.540872 0.041 Uiso 1 1 calc R
C13 C 0.6711(2) 0.6724(2) 0.47439(8) 0.0444(5) Uani 1 1 d .
H13A H 0.708528 0.756623 0.459041 0.067 Uiso 1 1 calc GR
H13B H 0.602761 0.624341 0.448180 0.067 Uiso 1 1 calc GR
H13C H 0.745534 0.618667 0.481433 0.067 Uiso 1 1 calc GR
C31 C 0.6834(2) 0.2795(2) 0.87568(9) 0.0461(6) Uani 1 1 d .
H31A H 0.652884 0.183823 0.873394 0.069 Uiso 1 1 calc GR
H31B H 0.768310 0.297088 0.898668 0.069 Uiso 1 1 calc GR
H31C H 0.700414 0.311357 0.838733 0.069 Uiso 1 1 calc GR
C1 C 0.7935(2) 0.3900(2) 0.64241(8) 0.0341(4) Uani 1 1 d .
C15 C 0.6418(3) 0.9742(2) 0.60733(9) 0.0469(5) Uani 1 1 d .
H15A H 0.561045 0.977878 0.582765 0.070 Uiso 1 1 calc GR
H15B H 0.683355 1.064555 0.618015 0.070 Uiso 1 1 calc GR
H15C H 0.613896 0.926642 0.640240 0.070 Uiso 1 1 calc GR
C6 C 0.8079(3) 0.3325(2) 0.69301(9) 0.0468(6) Uani 1 1 d .
H6 H 0.747808 0.349757 0.721251 0.056 Uiso 1 1 calc R
C18 C 1.1112(2) 0.8852(2) 0.61302(8) 0.0443(5) Uani 1 1 d .
H18A H 1.056194 0.949986 0.628596 0.066 Uiso 1 1 calc GR
H18B H 1.166071 0.925623 0.583762 0.066 Uiso 1 1 calc GR
H18C H 1.172441 0.857257 0.641895 0.066 Uiso 1 1 calc GR
C12 C 0.4786(2) 0.7729(2) 0.51818(9) 0.0452(5) Uani 1 1 d .
H12A H 0.433967 0.784693 0.552970 0.068 Uiso 1 1 calc GR
H12B H 0.413428 0.721126 0.491817 0.068 Uiso 1 1 calc GR
H12C H 0.508266 0.859912 0.503429 0.068 Uiso 1 1 calc GR
C5 C 0.9082(3) 0.2506(3) 0.70314(12) 0.0695(9) Uani 1 1 d .
H5 H 0.914783 0.211434 0.737868 0.083 Uiso 1 1 calc R
B2 B 0.3378(2) 0.1303(2) 0.85838(7) 0.0252(4) Uani 1 1 d .
C35 C 0.3729(2) 0.0297(2) 0.72673(7) 0.0413(5) Uani 1 1 d .
H35A H 0.345064 -0.066235 0.723058 0.062 Uiso 1 1 calc GR
H35B H 0.419573 0.060247 0.693756 0.062 Uiso 1 1 calc GR
H35C H 0.291417 0.075018 0.731068 0.062 Uiso 1 1 calc GR
C27 C 0.1564(2) 0.5515(2) 0.92823(9) 0.0419(5) Uani 1 1 d .
H27 H 0.152102 0.602623 0.961286 0.050 Uiso 1 1 calc R
C3 C 0.9842(3) 0.2788(3) 0.61265(13) 0.0655(8) Uani 1 1 d .
H3 H 1.044742 0.260510 0.584735 0.079 Uiso 1 1 calc R
C4 C 0.9975(3) 0.2256(3) 0.66357(15) 0.0764(10) Uani 1 1 d .
H4 H 1.068062 0.172165 0.671132 0.092 Uiso 1 1 calc R

loop_
_atom_site_aniso_label
_atom_site_aniso_U_11
_atom_site_aniso_U_22
_atom_site_aniso_U_33
_atom_site_aniso_U_23
_atom_site_aniso_U_13
_atom_site_aniso_U_12
P1 0.0233(2) 0.0326(3) 0.0275(2) 0.00094(18) -0.00120(17) -0.0002(2)
P2 0.0267(2) 0.0266(2) 0.0306(2) -0.00292(18) 0.00131(17) -0.00241(19)
N2 0.0215(7) 0.0337(9) 0.0237(7) -0.0006(6) -0.0005(5) 0.0015(6)
N3 0.0248(8) 0.0257(8) 0.0288(7) -0.0024(6) 0.0023(6) 0.0001(6)
N4 0.0244(8) 0.0257(8) 0.0266(7) -0.0022(6) 0.0011(6) 0.0002(6)
N1 0.0224(8) 0.0324(9) 0.0288(7) 0.0010(6) -0.0015(6) 0.0012(7)
C32 0.0317(11) 0.0466(13) 0.0418(11) -0.0091(9) -0.0088(8) 0.0058(10)
C23 0.0297(10) 0.0229(9) 0.0371(9) 0.0019(7) -0.0014(7) -0.0031(8)
C29 0.0249(9) 0.0345(11) 0.0413(10) -0.0099(8) 0.0000(7) -0.0020(8)
C25 0.0303(11) 0.0331(11) 0.0574(13) 0.0105(9) -0.0081(9) -0.0030(9)
C17 0.0220(9) 0.0425(12) 0.0307(9) 0.0027(8) 0.0019(7) -0.0024(8)
C42 0.0249(9) 0.0271(10) 0.0358(9) -0.0030(7) 0.0024(7) -0.0023(8)
C7 0.0298(10) 0.0473(13) 0.0344(9) 0.0034(8) 0.0059(8) 0.0005(9)
C39 0.0289(9) 0.0320(10) 0.0271(8) -0.0026(7) 0.0037(7) 0.0026(8)
C20 0.0260(9) 0.0328(10) 0.0248(8) -0.0011(7) -0.0022(6) 0.0011(8)
C33 0.0275(10) 0.0363(11) 0.0317(9) -0.0056(8) 0.0054(7) -0.0011(8)
C16 0.0402(12) 0.0412(12) 0.0441(11) 0.0102(9) -0.0010(9) -0.0024(10)
C21 0.0371(11) 0.0389(11) 0.0316(9) -0.0081(8) -0.0007(8) -0.0008(9)
C44 0.0367(12) 0.0295(11) 0.0519(12) 0.0031(9) 0.0075(9) -0.0054(9)
C40 0.0316(10) 0.0366(11) 0.0368(10) -0.0036(8) 0.0076(8) 0.0038(9)
C14 0.0323(10) 0.0335(11) 0.0379(10) 0.0024(8) -0.0029(8) 0.0017(9)
C38 0.0410(12) 0.0310(11) 0.0491(11) -0.0058(9) 0.0039(9) 0.0020(9)
C41 0.0384(11) 0.0482(13) 0.0322(9) 0.0054(8) 0.0038(8) 0.0062(10)
C19 0.0275(10) 0.0630(15) 0.0374(10) -0.0039(10) 0.0052(8) 0.0051(10)
C36 0.0346(10) 0.0272(10) 0.0358(9) 0.0002(7) 0.0031(8) 0.0064(8)
C37 0.0446(13) 0.0427(13) 0.0516(12) 0.0006(10) -0.0053(10) 0.0159(11)
C34 0.0308(11) 0.0508(14) 0.0459(11) -0.0129(10) 0.0085(9) 0.0004(10)
C30 0.0329(11) 0.0401(12) 0.0579(13) -0.0141(10) 0.0003(9) -0.0082(10)
C2 0.0356(12) 0.0411(13) 0.0571(13) -0.0161(10) -0.0032(10) 0.0054(10)
C43 0.0306(11) 0.0348(11) 0.0485(11) -0.0037(9) -0.0068(8) -0.0016(9)
C8 0.0411(12) 0.0523(14) 0.0386(10) -0.0058(9) 0.0124(9) 0.0022(11)
C28 0.0301(10) 0.0308(10) 0.0456(11) -0.0047(8) -0.0043(8) 0.0016(8)
B1 0.0230(10) 0.0287(11) 0.0263(9) -0.0010(8) 0.0032(7) 0.0008(8)
C10 0.0414(13) 0.0661(17) 0.0402(11) 0.0069(10) 0.0043(9) -0.0180(11)
C24 0.0345(11) 0.0318(11) 0.0398(10) 0.0033(8) -0.0043(8) -0.0017(9)
C26 0.0298(11) 0.0273(11) 0.0744(15) 0.0014(10) -0.0028(10) 0.0041(9)
C22 0.0278(10) 0.0447(12) 0.0366(10) -0.0010(8) -0.0076(8) 0.0042(9)
C9 0.0296(12) 0.079(2) 0.0566(13) 0.0087(12) 0.0147(10) 0.0145(12)
C11 0.0264(10) 0.0399(12) 0.0349(9) 0.0019(8) -0.0060(7) 0.0007(8)
C13 0.0402(12) 0.0571(15) 0.0341(10) -0.0048(9) -0.0056(8) 0.0027(11)
C31 0.0277(11) 0.0514(14) 0.0573(13) -0.0169(11) 0.0005(9) 0.0028(10)
C1 0.0307(10) 0.0308(10) 0.0389(10) -0.0059(8) -0.0067(8) 0.0004(8)
C15 0.0529(14) 0.0441(13) 0.0458(12) -0.0005(10) 0.0032(10) 0.0149(11)
C6 0.0573(15) 0.0318(11) 0.0494(12) 0.0011(9) -0.0169(10) 0.0042(11)
C18 0.0358(12) 0.0508(14) 0.0414(11) 0.0015(9) 0.0004(9) -0.0128(10)
C12 0.0266(11) 0.0595(15) 0.0491(12) 0.0098(10) -0.0056(9) 0.0042(10)
C5 0.084(2) 0.0372(14) 0.0839(19) 0.0051(13) -0.0439(17) 0.0074(15)
B2 0.0254(10) 0.0259(10) 0.0231(9) -0.0001(7) -0.0022(7) -0.0004(8)
C35 0.0444(12) 0.0462(13) 0.0312(9) -0.0032(8) 0.0005(8) -0.0003(10)
C27 0.0362(11) 0.0299(11) 0.0587(13) -0.0109(9) -0.0020(9) 0.0049(9)
C3 0.0424(14) 0.0470(15) 0.106(2) -0.0317(15) -0.0073(14) 0.0131(12)
C4 0.0618(19) 0.0446(16) 0.122(3) -0.0204(17) -0.0416(18) 0.0246(15)

loop_
_atom_type_symbol
_atom_type_description
_atom_type_scat_dispersion_real
_atom_type_scat_dispersion_imag
_atom_type_scat_source
C C 0.0033 0.0016 'International Tables Vol C Tables 4.2.6.8 and 6.1.1.4'
H H 0.0000 0.0000 'International Tables Vol C Tables 4.2.6.8 and 6.1.1.4'
B B 0.0013 0.0007 'International Tables Vol C Tables 4.2.6.8 and 6.1.1.4'
N N 0.0061 0.0033 'International Tables Vol C Tables 4.2.6.8 and 6.1.1.4'
P P 0.1023 0.0942 'International Tables Vol C Tables 4.2.6.8 and 6.1.1.4'

loop_
_geom_angle_atom_site_label_1
_geom_angle_atom_site_label_2
_geom_angle_atom_site_label_3
_geom_angle
C7 P1 B1 108.81(9)
C1 P1 C7 109.51(9)
C1 P1 B1 105.52(9)
C23 P2 C29 110.76(8)
C23 P2 B2 103.47(9)
C29 P2 B2 107.68(9)
C20 N2 C17 121.61(14)
B1 N2 C17 119.24(14)
B1 N2 C20 119.16(15)
C33 N3 C36 120.38(14)
B2 N3 C33 121.22(15)
B2 N3 C36 118.34(15)
C39 N4 C42 121.17(15)
B2 N4 C42 119.44(14)
B2 N4 C39 119.39(15)
C14 N1 C11 120.47(15)
B1 N1 C14 119.17(15)
B1 N1 C11 120.26(16)
H32A C32 H32B 109.5
H32A C32 H32C 109.5
H32B C32 H32C 109.5
C29 C32 H32A 109.5
C29 C32 H32B 109.5
C29 C32 H32C 109.5
C28 C23 P2 128.92(15)
C28 C23 C24 117.08(18)
C24 C23 P2 114.00(14)
C32 C29 P2 116.42(14)
C32 C29 C30 110.46(16)
C32 C29 C31 107.65(17)
C30 C29 P2 109.01(14)
C30 C29 C31 108.02(17)
C31 C29 P2 104.85(12)
C24 C25 H25 119.8
C26 C25 H25 119.8
C26 C25 C24 120.38(19)
N2 C17 H17 105.6
N2 C17 C19 113.20(17)
N2 C17 C18 115.85(15)
C19 C17 H17 105.6
C19 C17 C18 110.12(16)
C18 C17 H17 105.6
N4 C42 H42 105.6
N4 C42 C44 116.50(15)
N4 C42 C43 112.41(15)
C44 C42 H42 105.6
C44 C42 C43 110.10(16)
C43 C42 H42 105.6
C8 C7 P1 116.42(14)
C10 C7 P1 108.34(15)
C10 C7 C8 110.41(17)
C10 C7 C9 108.42(19)
C9 C7 P1 105.24(13)
C9 C7 C8 107.66(18)
N4 C39 H39 105.6
N4 C39 C40 116.14(15)
N4 C39 C41 112.07(15)
C40 C39 H39 105.6
C40 C39 C41 110.94(15)
C41 C39 H39 105.6
N2 C20 H20 105.8
N2 C20 C21 112.35(15)
N2 C20 C22 116.14(14)
C21 C20 H20 105.8
C22 C20 H20 105.8
C22 C20 C21 110.20(15)
N3 C33 H33 105.6
N3 C33 C34 116.50(16)
N3 C33 C35 111.78(16)
C34 C33 H33 105.6
C34 C33 C35 110.92(15)
C35 C33 H33 105.6
H16A C16 H16B 109.5
H16A C16 H16C 109.5
H16B C16 H16C 109.5
C14 C16 H16A 109.5
C14 C16 H16B 109.5
C14 C16 H16C 109.5
C20 C21 H21A 109.5
C20 C21 H21B 109.5
C20 C21 H21C 109.5
H21A C21 H21B 109.5
H21A C21 H21C 109.5
H21B C21 H21C 109.5
C42 C44 H44A 109.5
C42 C44 H44B 109.5
C42 C44 H44C 109.5
H44A C44 H44B 109.5
H44A C44 H44C 109.5
H44B C44 H44C 109.5
C39 C40 H40A 109.5
C39 C40 H40B 109.5
C39 C40 H40C 109.5
H40A C40 H40B 109.5
H40A C40 H40C 109.5
H40B C40 H40C 109.5
N1 C14 C16 116.36(16)
N1 C14 H14 105.4
N1 C14 C15 113.24(17)
C16 C14 H14 105.4
C15 C14 C16 110.06(17)
C15 C14 H14 105.4
H38A C38 H38B 109.5
H38A C38 H38C 109.5
H38B C38 H38C 109.5
C36 C38 H38A 109.5
C36 C38 H38B 109.5
C36 C38 H38C 109.5
C39 C41 H41A 109.5
C39 C41 H41B 109.5
C39 C41 H41C 109.5
H41A C41 H41B 109.5
H41A C41 H41C 109.5
H41B C41 H41C 109.5
C17 C19 H19A 109.5
C17 C19 H19B 109.5
C17 C19 H19C 109.5
H19A C19 H19B 109.5
H19A C19 H19C 109.5
H19B C19 H19C 109.5
N3 C36 C38 116.26(16)
N3 C36 H36 105.2
N3 C36 C37 112.74(17)
C38 C36 H36 105.2
C38 C36 C37 111.00(16)
C37 C36 H36 105.2
C36 C37 H37A 109.5
C36 C37 H37B 109.5
C36 C37 H37C 109.5
H37A C37 H37B 109.5
H37A C37 H37C 109.5
H37B C37 H37C 109.5
C33 C34 H34A 109.5
C33 C34 H34B 109.5
C33 C34 H34C 109.5
H34A C34 H34B 109.5
H34A C34 H34C 109.5
H34B C34 H34C 109.5
C29 C30 H30A 109.5
C29 C30 H30B 109.5
C29 C30 H30C 109.5
H30A C30 H30B 109.5
H30A C30 H30C 109.5
H30B C30 H30C 109.5
C1 C2 H2 119.4
C3 C2 H2 119.4
C3 C2 C1 121.2(2)
C42 C43 H43A 109.5
C42 C43 H43B 109.5
C42 C43 H43C 109.5
H43A C43 H43B 109.5
H43A C43 H43C 109.5
H43B C43 H43C 109.5
C7 C8 H8A 109.5
C7 C8 H8B 109.5
C7 C8 H8C 109.5
H8A C8 H8B 109.5
H8A C8 H8C 109.5
H8B C8 H8C 109.5
C23 C28 H28 119.4
C27 C28 C23 121.29(18)
C27 C28 H28 119.4
N2 B1 P1 121.40(14)
N2 B1 N1 121.92(18)
N1 B1 P1 116.43(14)
C7 C10 H10A 109.5
C7 C10 H10B 109.5
C7 C10 H10C 109.5
H10A C10 H10B 109.5
H10A C10 H10C 109.5
H10B C10 H10C 109.5
C23 C24 H24 119.2
C25 C24 C23 121.65(19)
C25 C24 H24 119.2
C25 C26 H26 120.4
C25 C26 C27 119.16(19)
C27 C26 H26 120.4
C20 C22 H22A 109.5
C20 C22 H22B 109.5
C20 C22 H22C 109.5
H22A C22 H22B 109.5
H22A C22 H22C 109.5
H22B C22 H22C 109.5
C7 C9 H9A 109.5
C7 C9 H9B 109.5
C7 C9 H9C 109.5
H9A C9 H9B 109.5
H9A C9 H9C 109.5
H9B C9 H9C 109.5
N1 C11 H11 105.4
N1 C11 C13 111.71(16)
N1 C11 C12 116.82(16)
C13 C11 H11 105.4
C13 C11 C12 111.21(16)
C12 C11 H11 105.4
C11 C13 H13A 109.5
C11 C13 H13B 109.5
C11 C13 H13C 109.5
H13A C13 H13B 109.5
H13A C13 H13C 109.5
H13B C13 H13C 109.5
C29 C31 H31A 109.5
C29 C31 H31B 109.5
C29 C31 H31C 109.5
H31A C31 H31B 109.5
H31A C31 H31C 109.5
H31B C31 H31C 109.5
C2 C1 P1 114.95(16)
C6 C1 P1 127.98(17)
C6 C1 C2 117.0(2)
C14 C15 H15A 109.5
C14 C15 H15B 109.5
C14 C15 H15C 109.5
H15A C15 H15B 109.5
H15A C15 H15C 109.5
H15B C15 H15C 109.5
C1 C6 H6 119.3
C5 C6 C1 121.4(2)
C5 C6 H6 119.3
C17 C18 H18A 109.5
C17 C18 H18B 109.5
C17 C18 H18C 109.5
H18A C18 H18B 109.5
H18A C18 H18C 109.5
H18B C18 H18C 109.5
C11 C12 H12A 109.5
C11 C12 H12B 109.5
C11 C12 H12C 109.5
H12A C12 H12B 109.5
H12A C12 H12C 109.5
H12B C12 H12C 109.5
C6 C5 H5 119.7
C4 C5 C6 120.6(3)
C4 C5 H5 119.7
N3 B2 P2 116.70(14)
N4 B2 P2 121.51(13)
N4 B2 N3 121.55(17)
C33 C35 H35A 109.5
C33 C35 H35B 109.5
C33 C35 H35C 109.5
H35A C35 H35B 109.5
H35A C35 H35C 109.5
H35B C35 H35C 109.5
C28 C27 C26 120.38(19)
C28 C27 H27 119.8
C26 C27 H27 119.8
C2 C3 H3 119.9
C4 C3 C2 120.3(3)
C4 C3 H3 119.9
C5 C4 C3 119.4(2)
C5 C4 H4 120.3
C3 C4 H4 120.3

loop_
_geom_bond_atom_site_label_1
_geom_bond_atom_site_label_2
_geom_bond_distance
P1 C7 1.8823(19)
P1 B1 1.984(2)
P1 C1 1.827(2)
P2 C23 1.8330(19)
P2 C29 1.8906(19)
P2 B2 1.982(2)
N2 C17 1.478(2)
N2 C20 1.473(2)
N2 B1 1.436(2)
N3 C33 1.481(2)
N3 C36 1.490(2)
N3 B2 1.435(2)
N4 C42 1.483(2)
N4 C39 1.473(2)
N4 B2 1.434(2)
N1 C14 1.481(2)
N1 B1 1.442(2)
N1 C11 1.486(2)
C32 H32A 0.9800
C32 H32B 0.9800
C32 H32C 0.9800
C32 C29 1.529(3)
C23 C28 1.392(3)
C23 C24 1.404(3)
C29 C30 1.531(3)
C29 C31 1.536(3)
C25 H25 0.9500
C25 C24 1.382(3)
C25 C26 1.377(3)
C17 H17 1.0000
C17 C19 1.529(3)
C17 C18 1.537(3)
C42 H42 1.0000
C42 C44 1.516(3)
C42 C43 1.535(3)
C7 C8 1.539(3)
C7 C10 1.531(3)
C7 C9 1.533(3)
C39 H39 1.0000
C39 C40 1.532(2)
C39 C41 1.537(3)
C20 H20 1.0000
C20 C21 1.535(2)
C20 C22 1.529(2)
C33 H33 1.0000
C33 C34 1.527(3)
C33 C35 1.531(3)
C16 H16A 0.9800
C16 H16B 0.9800
C16 H16C 0.9800
C16 C14 1.531(3)
C21 H21A 0.9800
C21 H21B 0.9800
C21 H21C 0.9800
C44 H44A 0.9800
C44 H44B 0.9800
C44 H44C 0.9800
C40 H40A 0.9800
C40 H40B 0.9800
C40 H40C 0.9800
C14 H14 1.0000
C14 C15 1.529(3)
C38 H38A 0.9800
C38 H38B 0.9800
C38 H38C 0.9800
C38 C36 1.526(3)
C41 H41A 0.9800
C41 H41B 0.9800
C41 H41C 0.9800
C19 H19A 0.9800
C19 H19B 0.9800
C19 H19C 0.9800
C36 H36 1.0000
C36 C37 1.536(3)
C37 H37A 0.9800
C37 H37B 0.9800
C37 H37C 0.9800
C34 H34A 0.9800
C34 H34B 0.9800
C34 H34C 0.9800
C30 H30A 0.9800
C30 H30B 0.9800
C30 H30C 0.9800
C2 H2 0.9500
C2 C1 1.396(3)
C2 C3 1.391(3)
C43 H43A 0.9800
C43 H43B 0.9800
C43 H43C 0.9800
C8 H8A 0.9800
C8 H8B 0.9800
C8 H8C 0.9800
C28 H28 0.9500
C28 C27 1.390(3)
C10 H10A 0.9800
C10 H10B 0.9800
C10 H10C 0.9800
C24 H24 0.9500
C26 H26 0.9500
C26 C27 1.390(3)
C22 H22A 0.9800
C22 H22B 0.9800
C22 H22C 0.9800
C9 H9A 0.9800
C9 H9B 0.9800
C9 H9C 0.9800
C11 H11 1.0000
C11 C13 1.523(3)
C11 C12 1.527(3)
C13 H13A 0.9800
C13 H13B 0.9800
C13 H13C 0.9800
C31 H31A 0.9800
C31 H31B 0.9800
C31 H31C 0.9800
C1 C6 1.391(3)
C15 H15A 0.9800
C15 H15B 0.9800
C15 H15C 0.9800
C6 H6 0.9500
C6 C5 1.388(3)
C18 H18A 0.9800
C18 H18B 0.9800
C18 H18C 0.9800
C12 H12A 0.9800
C12 H12B 0.9800
C12 H12C 0.9800
C5 H5 0.9500
C5 C4 1.367(4)
C35 H35A 0.9800
C35 H35B 0.9800
C35 H35C 0.9800
C27 H27 0.9500
C3 H3 0.9500
C3 C4 1.377(4)
C4 H4 0.9500

loop_
_geom_torsion_atom_site_label_1
_geom_torsion_atom_site_label_2
_geom_torsion_atom_site_label_3
_geom_torsion_atom_site_label_4
_geom_torsion
P1 C1 C6 C5 178.18(19)
P2 C23 C28 C27 -178.91(17)
P2 C23 C24 C25 177.65(16)
C23 P2 C29 C32 67.51(17)
C23 P2 C29 C30 -58.22(16)
C23 P2 C29 C31 -173.67(14)
C23 C28 C27 C26 0.3(3)
C29 P2 C23 C28 -8.3(2)
C29 P2 C23 C24 170.91(15)
C25 C26 C27 C28 -1.4(3)
C17 N2 C20 C21 84.1(2)
C17 N2 C20 C22 -44.0(2)
C17 N2 B1 P1 133.83(15)
C17 N2 B1 N1 -40.2(2)
C42 N4 C39 C40 -44.8(2)
C42 N4 C39 C41 84.1(2)
C42 N4 B2 P2 132.03(14)
C42 N4 B2 N3 -42.1(2)
C7 P1 C1 C2 176.09(15)
C7 P1 C1 C6 -0.8(2)
C39 N4 C42 C44 -47.3(2)
C39 N4 C42 C43 81.1(2)
C39 N4 B2 P2 -48.3(2)
C39 N4 B2 N3 137.58(17)
C20 N2 C17 C19 82.0(2)
C20 N2 C17 C18 -46.6(2)
C20 N2 B1 P1 -46.4(2)
C20 N2 B1 N1 139.61(16)
C33 N3 C36 C38 -49.6(2)
C33 N3 C36 C37 80.2(2)
C33 N3 B2 P2 -28.8(2)
C33 N3 B2 N4 145.58(16)
C14 N1 B1 P1 154.26(13)
C14 N1 B1 N2 -31.5(2)
C14 N1 C11 C13 88.1(2)
C14 N1 C11 C12 -41.5(2)
C36 N3 C33 C34 -43.2(2)
C36 N3 C33 C35 85.7(2)
C36 N3 B2 P2 153.85(13)
C36 N3 B2 N4 -31.7(2)
C2 C1 C6 C5 1.4(3)
C2 C3 C4 C5 1.2(4)
C28 C23 C24 C25 -3.0(3)
B1 P1 C7 C8 -55.36(18)
B1 P1 C7 C10 179.55(14)
B1 P1 C7 C9 63.75(17)
B1 P1 C1 C2 -66.95(16)
B1 P1 C1 C6 116.2(2)
B1 N2 C17 C19 -98.24(19)
B1 N2 C17 C18 133.20(19)
B1 N2 C20 C21 -95.7(2)
B1 N2 C20 C22 136.18(18)
B1 N1 C14 C16 126.76(18)
B1 N1 C14 C15 -104.23(19)
B1 N1 C11 C13 -88.4(2)
B1 N1 C11 C12 142.00(18)
C24 C23 C28 C27 1.9(3)
C24 C25 C26 C27 0.3(3)
C26 C25 C24 C23 2.0(3)
C11 N1 C14 C16 -49.7(2)
C11 N1 C14 C15 79.3(2)
C11 N1 B1 P1 -29.2(2)
C11 N1 B1 N2 145.06(17)
C1 P1 C7 C8 59.51(19)
C1 P1 C7 C10 -65.58(16)
C1 P1 C7 C9 178.62(15)
C1 C2 C3 C4 1.3(4)
C1 C6 C5 C4 1.0(4)
C6 C5 C4 C3 -2.3(4)
B2 P2 C23 C28 106.8(2)
B2 P2 C23 C24 -73.95(16)
B2 P2 C29 C32 -44.97(16)
B2 P2 C29 C30 -170.69(13)
B2 P2 C29 C31 73.85(16)
B2 N3 C33 C34 139.53(18)
B2 N3 C33 C35 -91.5(2)
B2 N3 C36 C38 127.76(18)
B2 N3 C36 C37 -102.44(19)
B2 N4 C42 C44 132.37(18)
B2 N4 C42 C43 -99.24(19)
B2 N4 C39 C40 135.50(18)
B2 N4 C39 C41 -95.6(2)
C3 C2 C1 P1 -179.74(19)
C3 C2 C1 C6 -2.5(3)
